data_2210249
loop_
_publ_author_name
'Bing-Xin Liu'
'Jing-Jing Nie'
'Duan-Jun Xu'

_publ_section_title
<i>catena</i>-Poly[(2,2'-diamino-4,4'-bi-1,3-thiazole-\k^2^<i>N</i>,<i>N</i>')lead(II)]-di-\m-isonicotintato-\k^4^<i>O</i>:<i>O</i>']
_journal_coeditor_code HB2113
_journal_issue 9
_journal_name_full 'Acta Crystallographica Section E'
_journal_page_first m2122
_journal_page_last m2124
_journal_paper_doi 10.1107/S1600536806030984
_journal_volume 62
_journal_year 2006
_chemical_formula_iupac '[Pb (C6 H4 N O2)2 (C6 H6 N4 S2)]'
_chemical_formula_moiety 'C18 H14 N6 O4 Pb S2'
_chemical_formula_sum 'C18 H14 N6 O4 Pb S2'
_chemical_formula_weight 649.66
_chemical_name_systematic
;
catena-Poly[-(2,2'-diamino-4,4'-bi-1,3-thiazole-\k^2^N,N')lead(II)]-di-\m-
isonicotintato-\k^4^O:O']
;
_space_group_IT_number 15
_symmetry_cell_setting monoclinic
_symmetry_space_group_name_Hall '-C 2yc'
_symmetry_space_group_name_H-M 'C 1 2/c 1'
_atom_sites_solution_hydrogens geom
_atom_sites_solution_primary direct
_atom_sites_solution_secondary difmap
_audit_creation_method SHELXL-97
_cell_angle_alpha 90.00
_cell_angle_beta 104.715(12)
_cell_angle_gamma 90.00
_cell_formula_units_Z 4
_cell_length_a 25.430(3)
_cell_length_b 10.7493(19)
_cell_length_c 7.7480(12)
_cell_measurement_reflns_used 1988
_cell_measurement_temperature 295(2)
_cell_measurement_theta_max 25.0
_cell_measurement_theta_min 2.2
_cell_volume 2048.5(6)
_computing_cell_refinement 'SAINT (Bruker, 2004)'
_computing_data_collection 'SMART (Bruker, 2004)'
_computing_data_reduction SAINT
_computing_molecular_graphics 'ORTEP-3 for Windows (Farrugia, 1997)'
_computing_publication_material 'WinGX (Farrugia, 1999)'
_computing_structure_refinement 'SHELXL97 (Sheldrick, 1997)'
_computing_structure_solution 'SIR92 (Altomare <i>et al.</i>,  1993)'
_diffrn_ambient_temperature 295(2)
_diffrn_measured_fraction_theta_full 1.00
_diffrn_measured_fraction_theta_max 1.00
_diffrn_measurement_device_type 'Bruker APEX-2'
_diffrn_measurement_method '\f and \w'
_diffrn_radiation_monochromator graphite
_diffrn_radiation_source 'fine-focus sealed tube'
_diffrn_radiation_type MoK\a
_diffrn_radiation_wavelength 0.71073
_diffrn_reflns_av_R_equivalents 0.025
_diffrn_reflns_av_sigmaI/netI 0.030
_diffrn_reflns_limit_h_max 31
_diffrn_reflns_limit_h_min -20
_diffrn_reflns_limit_k_max 13
_diffrn_reflns_limit_k_min -13
_diffrn_reflns_limit_l_max 9
_diffrn_reflns_limit_l_min -9
_diffrn_reflns_number 5814
_diffrn_reflns_theta_full 26.2
_diffrn_reflns_theta_max 26.2
_diffrn_reflns_theta_min 1.6
_diffrn_standards_interval_count 0
_diffrn_standards_interval_time 0
_diffrn_standards_number 0
_exptl_absorpt_coefficient_mu 8.480
_exptl_absorpt_correction_T_max 0.430
_exptl_absorpt_correction_T_min 0.355
_exptl_absorpt_correction_type multi-scan
_exptl_absorpt_process_details '(SADABS; Sheldrick, 2002)'
_exptl_crystal_colour yellow
_exptl_crystal_density_diffrn 2.106
_exptl_crystal_density_method 'not measured'
_exptl_crystal_description prism
_exptl_crystal_F_000 1240
_exptl_crystal_size_max 0.12
_exptl_crystal_size_mid 0.10
_exptl_crystal_size_min 0.10
_refine_diff_density_max 0.71
_refine_diff_density_min -0.65
_refine_ls_extinction_method none
_refine_ls_goodness_of_fit_ref 1.069
_refine_ls_hydrogen_treatment constr
_refine_ls_matrix_type full
_refine_ls_number_parameters 142
_refine_ls_number_reflns 2077
_refine_ls_number_restraints 0
_refine_ls_restrained_S_all 1.069
_refine_ls_R_factor_all 0.029
_refine_ls_R_factor_gt 0.026
_refine_ls_shift/su_max 0.001
_refine_ls_shift/su_mean 0.000
_refine_ls_structure_factor_coef Fsqd
_refine_ls_weighting_details 'calc w=1/[\s^2^(Fo^2^)+(0.0262P)^2^+4.0444P] where P=(Fo^2^+2Fc^2^)/3'
_refine_ls_weighting_scheme calc
_refine_ls_wR_factor_gt 0.059
_refine_ls_wR_factor_ref 0.060
_reflns_number_gt 1939
_reflns_number_total 2077
_reflns_threshold_expression I>2\s(I)
_cod_data_source_file hb2113.cif
_cod_data_source_block I
_cod_original_sg_symbol_H-M 'C 2/c'
_cod_database_code 2210249
_cod_database_fobs_code 2210249

loop_
_symmetry_equiv_pos_as_xyz
'x, y, z'
'-x, y, -z+1/2'
'x+1/2, y+1/2, z'
'-x+1/2, y+1/2, -z+1/2'
'-x, -y, -z'
'x, -y, z-1/2'
'-x+1/2, -y+1/2, -z'
'x+1/2, -y+1/2, z-1/2'

loop_
_atom_site_type_symbol
_atom_site_label
_atom_site_fract_x
_atom_site_fract_y
_atom_site_fract_z
_atom_site_U_iso_or_equiv
_atom_site_adp_type
_atom_site_calc_flag
_atom_site_refinement_flags
_atom_site_occupancy
Pb Pb 0.5000 0.865740(19) 0.7500 0.03979(10) Uani d S 1
S S1 0.38522(8) 0.49828(16) 0.4639(2) 0.0875(6) Uani d . 1
N N1 0.45246(17) 0.6677(4) 0.6127(6) 0.0544(11) Uani d . 1
N N2 0.37555(19) 0.7414(5) 0.3984(8) 0.0848(16) Uani d . 1
H H2A 0.3863 0.8174 0.4127 0.102 Uiso calc R 1
H H2B 0.3454 0.7234 0.3229 0.102 Uiso calc R 1
N N3 0.7642(2) 0.8307(6) 0.7004(8) 0.0826(17) Uani d . 1
O O1 0.56095(18) 0.8354(4) 0.5445(7) 0.0965(16) Uani d . 1
O O2 0.58305(17) 1.0251(4) 0.4677(8) 0.117(2) Uani d . 1
C C1 0.4055(2) 0.6517(5) 0.4929(9) 0.0634(15) Uani d . 1
C C2 0.4437(3) 0.4543(5) 0.6163(9) 0.079(2) Uani d . 1
H H2 0.4531 0.3724 0.6483 0.095 Uiso calc R 1
C C3 0.4745(2) 0.5543(4) 0.6841(7) 0.0579(14) Uani d . 1
C C4 0.5942(2) 0.9174(6) 0.5240(9) 0.0683(16) Uani d . 1
C C5 0.6535(2) 0.8832(4) 0.5808(6) 0.0459(11) Uani d . 1
C C6 0.69237(19) 0.9533(5) 0.5281(7) 0.0525(12) Uani d . 1
H H6 0.6822 1.0204 0.4511 0.063 Uiso calc R 1
C C7 0.7458(2) 0.9224(6) 0.5913(8) 0.0692(15) Uani d . 1
H H7 0.7712 0.9704 0.5536 0.083 Uiso calc R 1
C C8 0.7267(3) 0.7636(6) 0.7494(8) 0.083(2) Uani d . 1
H H8 0.7385 0.6975 0.8269 0.100 Uiso calc R 1
C C9 0.6712(3) 0.7848(4) 0.6938(7) 0.0608(14) Uani d . 1
H H9 0.6468 0.7340 0.7317 0.073 Uiso calc R 1

loop_
_atom_site_aniso_label
_atom_site_aniso_U_11
_atom_site_aniso_U_22
_atom_site_aniso_U_33
_atom_site_aniso_U_12
_atom_site_aniso_U_13
_atom_site_aniso_U_23
Pb 0.02339(13) 0.02956(13) 0.06173(18) 0.000 0.00216(10) 0.000
S1 0.1103(14) 0.0813(11) 0.0854(11) -0.0638(10) 0.0514(11) -0.0409(9)
N1 0.043(2) 0.038(2) 0.085(3) -0.0111(18) 0.022(2) -0.015(2)
N2 0.043(3) 0.084(4) 0.113(4) -0.012(3) -0.006(3) -0.024(3)
N3 0.060(3) 0.079(4) 0.091(4) 0.028(3) -0.014(3) -0.016(3)
O1 0.058(3) 0.094(3) 0.149(5) -0.037(2) 0.046(3) -0.052(3)
O2 0.054(3) 0.063(3) 0.194(6) 0.015(2) -0.045(3) -0.020(3)
C1 0.047(3) 0.065(3) 0.085(4) -0.023(3) 0.029(3) -0.030(3)
C2 0.119(6) 0.041(3) 0.102(5) -0.026(3) 0.073(5) -0.018(3)
C3 0.069(3) 0.041(2) 0.080(4) -0.010(2) 0.047(3) -0.012(2)
C4 0.041(3) 0.059(3) 0.095(4) 0.001(3) 0.000(3) -0.027(3)
C5 0.040(3) 0.040(2) 0.054(3) 0.0006(19) 0.005(2) -0.0058(19)
C6 0.042(3) 0.053(3) 0.060(3) 0.001(2) 0.009(2) 0.012(2)
C7 0.044(3) 0.077(4) 0.086(4) -0.004(3) 0.015(3) -0.008(3)
C8 0.118(6) 0.052(3) 0.063(4) 0.035(4) -0.007(4) 0.006(3)
C9 0.083(4) 0.035(2) 0.067(3) 0.000(3) 0.025(3) -0.001(2)

loop_
_atom_type_symbol
_atom_type_description
_atom_type_scat_dispersion_real
_atom_type_scat_dispersion_imag
_atom_type_scat_source
C C 0.0033 0.0000 'International Tables Vol C Tables 4.2.6.8 and 6.1.1.4'
H H 0.0000 0.0000 'International Tables Vol C Tables 4.2.6.8 and 6.1.1.4'
N N 0.0061 0.0000 'International Tables Vol C Tables 4.2.6.8 and 6.1.1.4'
O O 0.0106 0.0000 'International Tables Vol C Tables 4.2.6.8 and 6.1.1.4'
S S 0.1246 0.0000 'International Tables Vol C Tables 4.2.6.8 and 6.1.1.4'
Pb Pb -3.3944 0.0000 'International Tables Vol C Tables 4.2.6.8 and 6.1.1.4'

loop_
_geom_angle_atom_site_label_1
_geom_angle_atom_site_label_2
_geom_angle_atom_site_label_3
_geom_angle_site_symmetry_1
_geom_angle_site_symmetry_3
_geom_angle
_geom_angle_publ_flag
O1 Pb O1 2_656 . 165.1(2) y
O1 Pb N1 2_656 . 81.49(16) ?
O1 Pb N1 . . 86.01(13) y
O1 Pb N1 2_656 2_656 86.01(13) ?
O1 Pb N1 . 2_656 81.49(16) y
N1 Pb N1 . 2_656 66.4(2) y
O1 Pb O2 2_656 6_576 100.2(2) ?
O1 Pb O2 . 6_576 86.55(18) y
N1 Pb O2 . 6_576 149.69(14) y
N1 Pb O2 2_656 6_576 83.46(14) ?
O1 Pb O2 2_656 5_676 86.55(18) ?
O1 Pb O2 . 5_676 100.2(2) y
N1 Pb O2 . 5_676 83.46(14) y
N1 Pb O2 2_656 5_676 149.69(14) ?
O2 Pb O2 6_576 5_676 126.8(2) y
C2 S1 C1 . . 89.7(3) ?
C1 N1 C3 . . 111.4(4) ?
C1 N1 Pb . . 130.5(4) ?
C3 N1 Pb . . 117.7(3) ?
C1 N2 H2A . . 120.0 ?
C1 N2 H2B . . 120.0 ?
H2A N2 H2B . . 120.0 ?
C7 N3 C8 . . 115.6(5) ?
C4 O1 Pb . . 122.2(4) ?
C4 O2 Pb . 5_676 135.8(4) ?
N1 C1 N2 . . 125.6(5) ?
N1 C1 S1 . . 113.7(5) ?
N2 C1 S1 . . 120.8(5) ?
C3 C2 S1 . . 111.3(5) ?
C3 C2 H2 . . 124.3 ?
S1 C2 H2 . . 124.3 ?
C2 C3 N1 . . 113.9(6) ?
C2 C3 C3 . 2_656 127.3(4) ?
N1 C3 C3 . 2_656 118.8(3) ?
O2 C4 O1 . . 126.5(6) ?
O2 C4 C5 . . 116.9(5) ?
O1 C4 C5 . . 116.6(6) ?
C9 C5 C6 . . 117.6(5) ?
C9 C5 C4 . . 121.1(5) ?
C6 C5 C4 . . 121.2(5) ?
C7 C6 C5 . . 118.9(5) ?
C7 C6 H6 . . 120.6 ?
C5 C6 H6 . . 120.6 ?
N3 C7 C6 . . 125.1(6) ?
N3 C7 H7 . . 117.4 ?
C6 C7 H7 . . 117.4 ?
N3 C8 C9 . . 124.8(5) ?
N3 C8 H8 . . 117.6 ?
C9 C8 H8 . . 117.6 ?
C5 C9 C8 . . 117.9(5) ?
C5 C9 H9 . . 121.0 ?
C8 C9 H9 . . 121.0 ?

loop_
_geom_bond_atom_site_label_1
_geom_bond_atom_site_label_2
_geom_bond_site_symmetry_2
_geom_bond_distance
_geom_bond_publ_flag
Pb N1 . 2.544(4) y
Pb N1 2_656 2.544(4) ?
Pb O1 . 2.510(4) y
Pb O1 2_656 2.510(4) ?
Pb O2 5_676 2.622(4) y
Pb O2 6_576 2.622(4) ?
S1 C2 . 1.714(8) ?
S1 C1 . 1.726(5) ?
N1 C1 . 1.324(7) ?
N1 C3 . 1.396(7) ?
N2 C1 . 1.327(8) ?
N2 H2A . 0.8600 ?
N2 H2B . 0.8600 ?
N3 C7 . 1.305(8) ?
N3 C8 . 1.325(9) ?
C4 O1 . 1.259(7) y
C4 O2 . 1.244(8) y
C2 C3 . 1.354(7) ?
C2 H2 . 0.9300 ?
C3 C3 2_656 1.433(12) ?
C4 C5 . 1.504(7) ?
C5 C9 . 1.374(7) ?
C5 C6 . 1.385(6) ?
C6 C7 . 1.364(7) ?
C6 H6 . 0.9300 ?
C7 H7 . 0.9300 ?
C8 C9 . 1.385(9) ?
C8 H8 . 0.9300 ?
C9 H9 . 0.9300 ?

loop_
_geom_hbond_atom_site_label_D
_geom_hbond_atom_site_label_H
_geom_hbond_atom_site_label_A
_geom_hbond_site_symmetry_A
_geom_hbond_distance_DH
_geom_hbond_distance_HA
_geom_hbond_distance_DA
_geom_hbond_angle_DHA
_geom_hbond_publ_flag
N2 H2A O2 5_676 0.86 1.99 2.816(7) 160 y
N2 H2B N3 8_465 0.86 2.12 2.961(8) 164 y
